data_7209128
loop_
_publ_author_name
'W\"ohlert, Susanne'
'Fink, Lothar'
'Schmidt, Martin'
'N\"ather, Christian'

_publ_section_title
;
 Exploration and synthesis of condensed coordination networks with
 modified magnetic properties
;
_journal_issue 5
_journal_name_full CrystEngComm
_journal_page_first 945
_journal_paper_doi 10.1039/c2ce26617b
_journal_volume 15
_journal_year 2013
_chemical_formula_moiety 'C14 H20 N6 Ni O2 S2'
_chemical_formula_sum 'C14 H20 N6 Ni O2 S2'
_chemical_formula_weight 427.19
_chemical_name_systematic
;
?
;
_space_group_IT_number 14
_symmetry_cell_setting monoclinic
_symmetry_space_group_name_Hall '-P 2ybc'
_symmetry_space_group_name_H-M 'P 1 21/c 1'
_atom_sites_solution_hydrogens geom
_atom_sites_solution_primary direct
_atom_sites_solution_secondary difmap
_audit_creation_method SHELXL-97
_cell_angle_alpha 90.00
_cell_angle_beta 104.536(4)
_cell_angle_gamma 90.00
_cell_formula_units_Z 2
_cell_length_a 7.3832(4)
_cell_length_b 10.0762(4)
_cell_length_c 13.9767(7)
_cell_measurement_reflns_used 15247
_cell_measurement_temperature 293(2)
_cell_measurement_theta_max 28.02
_cell_measurement_theta_min 2.52
_cell_volume 1006.51(9)
_computing_cell_refinement 'X-Area (Stoe, 2008)'
_computing_data_collection 'X-Area (Stoe, 2008)'
_computing_data_reduction 'X-Area (Stoe, 2008)'
_computing_molecular_graphics
;
XP in SHELXTL (Sheldrick, 2008) and Diamond (Brandenburg, 1999)
;
_computing_publication_material 'XCIF in SHELXTL (Sheldrick, 2008)'
_computing_structure_refinement 'SHELXL-97 (Sheldrick, 1997)'
_computing_structure_solution 'SHELXS-97 (Sheldrick, 1990)'
_diffrn_ambient_temperature 293(2)
_diffrn_measured_fraction_theta_full 0.987
_diffrn_measured_fraction_theta_max 0.987
_diffrn_measurement_device_type 'STOE IPDS-2'
_diffrn_measurement_method 'omega scan'
_diffrn_radiation_monochromator graphite
_diffrn_radiation_source 'fine-focus sealed tube'
_diffrn_radiation_type MoK\a
_diffrn_radiation_wavelength 0.71073
_diffrn_reflns_av_R_equivalents 0.0303
_diffrn_reflns_av_sigmaI/netI 0.0144
_diffrn_reflns_limit_h_max 9
_diffrn_reflns_limit_h_min -9
_diffrn_reflns_limit_k_max 13
_diffrn_reflns_limit_k_min -12
_diffrn_reflns_limit_l_max 18
_diffrn_reflns_limit_l_min -18
_diffrn_reflns_number 15247
_diffrn_reflns_theta_full 28.02
_diffrn_reflns_theta_max 28.02
_diffrn_reflns_theta_min 2.52
_diffrn_standards_decay_% 0
_diffrn_standards_interval_time 0
_diffrn_standards_number 0
_exptl_absorpt_coefficient_mu 1.190
_exptl_absorpt_correction_T_max 0.8464
_exptl_absorpt_correction_T_min 0.7512
_exptl_absorpt_correction_type numerical
_exptl_absorpt_process_details 'X-Shape and X-Red32 (Stoe, 2008)'
_exptl_crystal_colour green
_exptl_crystal_density_diffrn 1.410
_exptl_crystal_density_method 'not measured'
_exptl_crystal_description block
_exptl_crystal_F_000 444
_exptl_crystal_size_max 0.1719
_exptl_crystal_size_mid 0.1165
_exptl_crystal_size_min 0.0881
_refine_diff_density_max 0.202
_refine_diff_density_min -0.223
_refine_diff_density_rms 0.036
_refine_ls_extinction_method none
_refine_ls_goodness_of_fit_ref 1.060
_refine_ls_hydrogen_treatment constr
_refine_ls_matrix_type full
_refine_ls_number_parameters 137
_refine_ls_number_reflns 2408
_refine_ls_number_restraints 2
_refine_ls_restrained_S_all 1.060
_refine_ls_R_factor_all 0.0339
_refine_ls_R_factor_gt 0.0276
_refine_ls_shift/su_max 0.001
_refine_ls_shift/su_mean 0.000
_refine_ls_structure_factor_coef Fsqd
_refine_ls_weighting_details 'calc w=1/[\s^2^(Fo^2^)+(0.0366P)^2^+0.2256P] where P=(Fo^2^+2Fc^2^)/3'
_refine_ls_weighting_scheme calc
_refine_ls_wR_factor_gt 0.0695
_refine_ls_wR_factor_ref 0.0723
_reflns_number_gt 2158
_reflns_number_total 2408
_reflns_threshold_expression >2sigma(I)
_cod_data_source_file c2ce26617b.txt
_cod_data_source_block woe37
_cod_original_cell_volume 1006.51(8)
_cod_original_sg_symbol_H-M P21/c
_cod_database_code 7209128

loop_
_symmetry_equiv_pos_as_xyz
'x, y, z'
'-x, y+1/2, -z+1/2'
'-x, -y, -z'
'x, -y-1/2, z-1/2'

loop_
_atom_site_label
_atom_site_type_symbol
_atom_site_fract_x
_atom_site_fract_y
_atom_site_fract_z
_atom_site_U_iso_or_equiv
_atom_site_adp_type
_atom_site_occupancy
_atom_site_symmetry_multiplicity
_atom_site_calc_flag
_atom_site_refinement_flags
_atom_site_disorder_assembly
_atom_site_disorder_group
Ni1 Ni 0.5000 0.5000 0.0000 0.03732(9) Uani 1 2 d S . .
S1 S 0.1360(5) 0.1352(3) 0.0600(6) 0.0742(13) Uani 0.49(3) 1 d PD A 1
C1 C 0.2612(16) 0.2539(12) 0.0359(8) 0.0351(15) Uani 0.49(3) 1 d PD A 1
S1' S 0.1504(11) 0.1594(12) 0.1034(16) 0.113(3) Uani 0.51(3) 1 d PD A 2
C1' C 0.2869(17) 0.2581(12) 0.0620(9) 0.0396(16) Uani 0.51(3) 1 d PD A 2
N1 N 0.3682(2) 0.33310(14) 0.02631(10) 0.0488(3) Uani 1 1 d D . .
N12 N 0.39786(18) 0.59908(13) 0.11029(9) 0.0427(3) Uani 1 1 d . . .
C11 C 0.3952(2) 0.54151(17) 0.19518(11) 0.0433(3) Uani 1 1 d . A .
H11 H 0.4346 0.4538 0.2054 0.052 Uiso 1 1 calc R . .
C12 C 0.3358(2) 0.60674(16) 0.26962(11) 0.0435(3) Uani 1 1 d . . .
N11 N 0.2798(2) 0.73268(15) 0.25755(10) 0.0508(3) Uani 1 1 d . A .
C13 C 0.2779(3) 0.78886(18) 0.17103(14) 0.0581(4) Uani 1 1 d . . .
H13 H 0.2357 0.8758 0.1598 0.070 Uiso 1 1 calc R A .
C14 C 0.3356(3) 0.72347(17) 0.09784(13) 0.0529(4) Uani 1 1 d . A .
H14 H 0.3312 0.7668 0.0385 0.063 Uiso 1 1 calc R . .
C15 C 0.3330(3) 0.5384(2) 0.36393(13) 0.0589(4) Uani 1 1 d . A .
H15A H 0.4465 0.5577 0.4129 0.088 Uiso 1 1 calc R . .
H15B H 0.3227 0.4443 0.3530 0.088 Uiso 1 1 calc R . .
H15C H 0.2278 0.5692 0.3865 0.088 Uiso 1 1 calc R . .
O1 O 0.73434(15) 0.43337(12) 0.10632(8) 0.0502(3) Uani 1 1 d . . .
H1O1 H 0.7255 0.3671 0.1388 0.068(7) Uiso 1 1 d R A .
C21 C 0.9104(3) 0.4934(3) 0.1406(2) 0.0843(8) Uani 1 1 d . A .
H21A H 0.9943 0.4325 0.1826 0.126 Uiso 0.50 1 calc PR . .
H21B H 0.8980 0.5720 0.1773 0.126 Uiso 0.50 1 calc PR . .
H21C H 0.9592 0.5167 0.0853 0.126 Uiso 0.50 1 calc PR . .
H21D H 0.9067 0.5816 0.1142 0.126 Uiso 0.50 1 calc PR . .
H21E H 1.0030 0.4422 0.1195 0.126 Uiso 0.50 1 calc PR . .
H21F H 0.9418 0.4974 0.2115 0.126 Uiso 0.50 1 calc PR . .

loop_
_atom_site_aniso_label
_atom_site_aniso_U_11
_atom_site_aniso_U_22
_atom_site_aniso_U_33
_atom_site_aniso_U_23
_atom_site_aniso_U_13
_atom_site_aniso_U_12
Ni1 0.04261(15) 0.03575(15) 0.03518(14) 0.00059(10) 0.01272(10) -0.00719(10)
S1 0.0613(12) 0.0524(10) 0.116(3) 0.0117(13) 0.0355(12) -0.0171(6)
C1 0.035(3) 0.039(2) 0.026(4) -0.001(3) -0.002(3) -0.0027(19)
S1' 0.0894(16) 0.080(3) 0.192(8) 0.058(4) 0.078(3) -0.0007(18)
C1' 0.038(3) 0.042(2) 0.032(4) 0.005(3) -0.002(3) -0.0027(17)
N1 0.0559(8) 0.0423(7) 0.0504(7) 0.0013(6) 0.0175(6) -0.0112(6)
N12 0.0496(7) 0.0408(7) 0.0394(6) -0.0011(5) 0.0146(5) -0.0031(5)
C11 0.0484(8) 0.0424(8) 0.0402(7) 0.0001(6) 0.0134(6) -0.0002(6)
C12 0.0415(7) 0.0498(9) 0.0392(7) -0.0048(6) 0.0104(6) -0.0034(6)
N11 0.0549(8) 0.0510(8) 0.0465(7) -0.0086(6) 0.0128(6) 0.0031(6)
C13 0.0750(12) 0.0429(9) 0.0565(10) -0.0033(8) 0.0168(9) 0.0071(8)
C14 0.0724(11) 0.0420(9) 0.0461(9) 0.0029(7) 0.0182(8) 0.0012(8)
C15 0.0701(11) 0.0673(11) 0.0439(9) 0.0003(8) 0.0229(8) 0.0010(9)
O1 0.0462(6) 0.0526(7) 0.0481(6) 0.0108(5) 0.0047(5) -0.0080(5)
C21 0.0547(11) 0.0912(17) 0.0947(17) 0.0259(13) -0.0042(11) -0.0237(11)

loop_
_atom_type_symbol
_atom_type_description
_atom_type_scat_dispersion_real
_atom_type_scat_dispersion_imag
_atom_type_scat_source
C C 0.0033 0.0016 'International Tables Vol C Tables 4.2.6.8 and 6.1.1.4'
H H 0.0000 0.0000 'International Tables Vol C Tables 4.2.6.8 and 6.1.1.4'
N N 0.0061 0.0033 'International Tables Vol C Tables 4.2.6.8 and 6.1.1.4'
S S 0.1246 0.1234 'International Tables Vol C Tables 4.2.6.8 and 6.1.1.4'
Ni Ni 0.3393 1.1124 'International Tables Vol C Tables 4.2.6.8 and 6.1.1.4'
O O 0.0106 0.0060 'International Tables Vol C Tables 4.2.6.8 and 6.1.1.4'

loop_
_geom_angle_atom_site_label_1
_geom_angle_atom_site_label_2
_geom_angle_atom_site_label_3
_geom_angle
_geom_angle_site_symmetry_1
_geom_angle_site_symmetry_3
N1 Ni1 N1 180.0 . 3_665
N1 Ni1 O1 92.65(5) . 3_665
N1 Ni1 O1 87.35(5) 3_665 3_665
N1 Ni1 O1 87.35(5) . .
N1 Ni1 O1 92.65(5) 3_665 .
O1 Ni1 O1 180.00(8) 3_665 .
N1 Ni1 N12 90.90(5) . 3_665
N1 Ni1 N12 89.10(5) 3_665 3_665
O1 Ni1 N12 90.94(5) 3_665 3_665
O1 Ni1 N12 89.06(5) . 3_665
N1 Ni1 N12 89.10(5) . .
N1 Ni1 N12 90.90(5) 3_665 .
O1 Ni1 N12 89.06(5) 3_665 .
O1 Ni1 N12 90.94(5) . .
N12 Ni1 N12 180.00(4) 3_665 .
N1 C1 S1 172.2(11) . .
N1 C1' S1' 173.3(9) . .
C1' N1 C1 18.4(6) . .
C1' N1 Ni1 161.8(7) . .
C1 N1 Ni1 166.1(7) . .
C11 N12 C14 116.55(14) . .
C11 N12 Ni1 122.07(11) . .
C14 N12 Ni1 121.38(11) . .
N12 C11 C12 122.76(15) . .
N12 C11 H11 118.6 . .
C12 C11 H11 118.6 . .
N11 C12 C11 120.08(15) . .
N11 C12 C15 118.61(15) . .
C11 C12 C15 121.31(16) . .
C13 N11 C12 116.88(14) . .
N11 C13 C14 122.57(17) . .
N11 C13 H13 118.7 . .
C14 C13 H13 118.7 . .
N12 C14 C13 121.10(16) . .
N12 C14 H14 119.5 . .
C13 C14 H14 119.5 . .
C12 C15 H15A 109.5 . .
C12 C15 H15B 109.5 . .
H15A C15 H15B 109.5 . .
C12 C15 H15C 109.5 . .
H15A C15 H15C 109.5 . .
H15B C15 H15C 109.5 . .
C21 O1 Ni1 129.40(12) . .
C21 O1 H1O1 111.0 . .
Ni1 O1 H1O1 119.3 . .
O1 C21 H21A 109.5 . .
O1 C21 H21B 109.5 . .
H21A C21 H21B 109.5 . .
O1 C21 H21C 109.5 . .
H21A C21 H21C 109.5 . .
H21B C21 H21C 109.5 . .
O1 C21 H21D 109.5 . .
H21A C21 H21D 141.1 . .
H21B C21 H21D 56.3 . .
H21C C21 H21D 56.3 . .
O1 C21 H21E 109.5 . .
H21A C21 H21E 56.3 . .
H21B C21 H21E 141.1 . .
H21C C21 H21E 56.3 . .
H21D C21 H21E 109.5 . .
O1 C21 H21F 109.5 . .
H21A C21 H21F 56.3 . .
H21B C21 H21F 56.3 . .
H21C C21 H21F 141.1 . .
H21D C21 H21F 109.5 . .
H21E C21 H21F 109.5 . .

loop_
_geom_bond_atom_site_label_1
_geom_bond_atom_site_label_2
_geom_bond_distance
_geom_bond_site_symmetry_2
Ni1 N1 2.0221(13) .
Ni1 N1 2.0222(13) 3_665
Ni1 O1 2.0885(11) 3_665
Ni1 O1 2.0885(11) .
Ni1 N12 2.1272(12) 3_665
Ni1 N12 2.1272(12) .
S1 C1 1.599(7) .
C1 N1 1.154(7) .
S1' C1' 1.622(7) .
C1' N1 1.154(7) .
N12 C11 1.3252(19) .
N12 C14 1.331(2) .
C11 C12 1.391(2) .
C11 H11 0.9300 .
C12 N11 1.332(2) .
C12 C15 1.492(2) .
N11 C13 1.332(2) .
C13 C14 1.372(2) .
C13 H13 0.9300 .
C14 H14 0.9300 .
C15 H15A 0.9600 .
C15 H15B 0.9600 .
C15 H15C 0.9600 .
O1 C21 1.404(2) .
O1 H1O1 0.8199 .
C21 H21A 0.9600 .
C21 H21B 0.9600 .
C21 H21C 0.9600 .
C21 H21D 0.9600 .
C21 H21E 0.9600 .
C21 H21F 0.9600 .
